data_7048952
loop_
_publ_author_name
'Fern\'andez-Moreira, Vanesa'
'Val-Campillo, Cynthia'
'Ospino, Isaura'
'Herrera, Raquel P.'
'Marzo, Isabel'
'Laguna, Antonio'
'Gimeno, M Concepci\'on'

_publ_section_title
;
 Bioactive and luminescent indole and isatin based gold(i) derivatives.
;
_journal_issue 9
_journal_name_full 'Dalton transactions (Cambridge, England : 2003)'
_journal_page_first 3098
_journal_page_last 3108
_journal_paper_doi 10.1039/c8dt00298c
_journal_volume 48
_journal_year 2019
_chemical_formula_moiety 'C43 H34 Au2 N2 O4 P2, 0.5(H2 O), 5[H2O]'
_chemical_formula_sum 'C43 H45 Au2 N2 O9.5 P2'
_chemical_formula_weight 1197.68
_space_group_crystal_system triclinic
_space_group_IT_number 2
_space_group_name_Hall '-P 1'
_space_group_name_H-M_alt 'P -1'
_symmetry_space_group_name_Hall '-P 1'
_symmetry_space_group_name_H-M 'P -1'
_atom_sites_solution_hydrogens mixed
_audit_creation_date 2019-01-31
_audit_creation_method
;
Olex2 1.3-dev
(compiled 2019.01.14 svn.r3558 for OlexSys, GUI svn.r5585)
;
_audit_update_record
;
2019-02-06 deposited with the CCDC.
2019-02-08 downloaded from the CCDC.
;
_cell_angle_alpha 73.0820(10)
_cell_angle_beta 88.8620(10)
_cell_angle_gamma 79.8740(10)
_cell_formula_units_Z 2
_cell_length_a 8.74220(10)
_cell_length_b 12.6084(2)
_cell_length_c 20.5552(3)
_cell_measurement_reflns_used 19535
_cell_measurement_temperature 100(2)
_cell_measurement_theta_max 29.1510
_cell_measurement_theta_min 4.2880
_cell_volume 2132.70(5)
_computing_cell_refinement
;
CrysAlisPro, Agilent Technologies,
Version 1.171.37.31 (release 14-01-2014 CrysAlis171 .NET)
(compiled Jan 14 2014,18:38:05)
;
_computing_data_collection
;
CrysAlisPro, Agilent Technologies,
Version 1.171.37.31 (release 14-01-2014 CrysAlis171 .NET)
(compiled Jan 14 2014,18:38:05)
;
_computing_data_reduction
;
CrysAlisPro, Agilent Technologies,
Version 1.171.37.31 (release 14-01-2014 CrysAlis171 .NET)
(compiled Jan 14 2014,18:38:05)
;
_computing_molecular_graphics 'Olex2 (Dolomanov et al., 2009)'
_computing_publication_material 'Olex2 (Dolomanov et al., 2009)'
_computing_structure_refinement 'ShelXL (Sheldrick, 2015)'
_computing_structure_solution SHELXS
_diffrn_ambient_temperature 100.15
_diffrn_detector_area_resol_mean 16.0655
_diffrn_measured_fraction_theta_full 0.995
_diffrn_measured_fraction_theta_max 0.995
_diffrn_measurement_device_type 'Xcalibur, Sapphire3'
_diffrn_measurement_method '\w rotations with narrow frames'
_diffrn_radiation_type MoK\a
_diffrn_radiation_wavelength 0.71073
_diffrn_reflns_av_R_equivalents 0.0344
_diffrn_reflns_av_unetI/netI 0.0255
_diffrn_reflns_Laue_measured_fraction_full 0.995
_diffrn_reflns_Laue_measured_fraction_max 0.995
_diffrn_reflns_limit_h_max 10
_diffrn_reflns_limit_h_min -10
_diffrn_reflns_limit_k_max 15
_diffrn_reflns_limit_k_min -15
_diffrn_reflns_limit_l_max 24
_diffrn_reflns_limit_l_min -24
_diffrn_reflns_number 41128
_diffrn_reflns_point_group_measured_fraction_full 0.995
_diffrn_reflns_point_group_measured_fraction_max 0.995
_diffrn_reflns_theta_full 25.242
_diffrn_reflns_theta_max 25.499
_diffrn_reflns_theta_min 4.147
_exptl_absorpt_coefficient_mu 7.004
_exptl_absorpt_correction_T_max 0.7194
_exptl_absorpt_correction_T_min 0.5110
_exptl_absorpt_correction_type multi-scan
_exptl_absorpt_process_details
;
CrysAlisPro, Agilent Technologies,
Version 1.171.37.31 (release 14-01-2014 CrysAlis171 .NET)
(compiled Jan 14 2014,18:38:05)
Empirical absorption correction using spherical harmonics,
 implemented in SCALE3 ABSPACK scaling algorithm.
;
_exptl_crystal_colour red
_exptl_crystal_colour_primary red
_exptl_crystal_density_diffrn 1.865
_exptl_crystal_description prism
_exptl_crystal_F_000 1162
_exptl_crystal_size_max 0.11
_exptl_crystal_size_mid 0.08
_exptl_crystal_size_min 0.05
_refine_diff_density_max 5.382
_refine_diff_density_min -1.386
_refine_diff_density_rms 0.124
_refine_ls_extinction_method none
_refine_ls_goodness_of_fit_ref 1.026
_refine_ls_hydrogen_treatment constr
_refine_ls_matrix_type full
_refine_ls_number_parameters 590
_refine_ls_number_reflns 7908
_refine_ls_number_restraints 206
_refine_ls_restrained_S_all 1.016
_refine_ls_R_factor_all 0.0364
_refine_ls_R_factor_gt 0.0312
_refine_ls_shift/su_max 0.001
_refine_ls_shift/su_mean 0.000
_refine_ls_structure_factor_coef Fsqd
_refine_ls_weighting_details 'w=1/[\s^2^(Fo^2^)+(0.0297P)^2^+10.8006P] where P=(Fo^2^+2Fc^2^)/3'
_refine_ls_weighting_scheme calc
_refine_ls_wR_factor_gt 0.0688
_refine_ls_wR_factor_ref 0.0711
_reflns_Friedel_coverage 0.000
_reflns_number_gt 7074
_reflns_number_total 7908
_reflns_threshold_expression 'I > 2\s(I)'
_cod_data_source_file c8dt00298c2.cif
_cod_data_source_block c394
_cod_depositor_comments 'Adding full bibliography for 7048951--7048953.cif.'
_cod_original_formula_sum 'C43 H45 Au2 N2 O9.50 P2'
_cod_database_code 7048952
_shelx_shelxl_version_number 2018/3
_shelx_space_group_comment
;
The symmetry employed for this shelxl refinement is uniquely defined
by the following loop, which should always be used as a source of
symmetry information in preference to the above space-group names.
They are only intended as comments.
;
_shelx_estimated_absorpt_t_max 0.721
_shelx_estimated_absorpt_t_min 0.513
_olex2_refinement_description
;
1. Fixed Uiso
 At 1.2 times of:
  All C(H) groups, All C(H,H) groups
 At 1.5 times of:
  All O(H,H) groups
2. Restrained distances
 Au2-N2 \\sim Au2-N2A
 with sigma of 0.02
 C27-C47 \\sim C27A-C47A
 with sigma of 0.02
 C27-C51 \\sim C27A-C51A
 with sigma of 0.02
 C27-N2 \\sim C27A-N2A
 with sigma of 0.02
 C45-C46 \\sim C45A-C46A
 with sigma of 0.02
 C45-N2 \\sim C45A-N2A
 with sigma of 0.02
 C45-O3 \\sim C45A-O3A
 with sigma of 0.02
 C46-O4 \\sim C46A-O4A
 with sigma of 0.02
 C46-C47 \\sim C46A-C47A
 with sigma of 0.02
 C47-C48 \\sim C47A-C48A
 with sigma of 0.02
 C48-C49 \\sim C48A-C49A
 with sigma of 0.02
 C49-C50 \\sim C49A-C50A
 with sigma of 0.02
 C50-C51 \\sim C50A-C51A
 with sigma of 0.02
 Au2-C27 \\sim Au2-C27A
 with sigma of 0.04
 Au2-C45 \\sim Au2-C45A
 with sigma of 0.04
 C27-C45 \\sim C27A-C45A
 with sigma of 0.04
 C27-C46 \\sim C27A-C46A
 with sigma of 0.04
 C27-C48 \\sim C27A-C48A
 with sigma of 0.04
 C27-C50 \\sim C27A-C50A
 with sigma of 0.04
 C45-O4 \\sim C45A-O4A
 with sigma of 0.04
 C45-C47 \\sim C45A-C47A
 with sigma of 0.04
 C46-C48 \\sim C46A-C48A
 with sigma of 0.04
 C46-N2 \\sim C46A-N2A
 with sigma of 0.04
 C46-O3 \\sim C46A-O3A
 with sigma of 0.04
 O4-C47 \\sim O4A-C47A
 with sigma of 0.04
 C47-C49 \\sim C47A-C49A
 with sigma of 0.04
 C47-C51 \\sim C47A-C51A
 with sigma of 0.04
 C47-N2 \\sim C47A-N2A
 with sigma of 0.04
 C48-C50 \\sim C48A-C50A
 with sigma of 0.04
 C49-C51 \\sim C49A-C51A
 with sigma of 0.04
 C51-N2 \\sim C51A-N2A
 with sigma of 0.04
 N2-O3 \\sim N2A-O3A
 with sigma of 0.04
3. Rigid body (RIGU) restrains
 C27, C51, C49, C45, O3, C46, C50, O4, N2, C47, C48
 with sigma for 1-2 distances of 0.001 and sigma for 1-3 distances of 0.001
 C27A, C51A, C49A, C45A, O3A, C46A, C50A, O4A, N2A, C47A, C48A
 with sigma for 1-2 distances of 0.001 and sigma for 1-3 distances of 0.001
4. Others
 Sof(C27A)=Sof(C45A)=Sof(C46A)=Sof(O4A)=Sof(C47A)=Sof(C48A)=Sof(H48A)=
 Sof(C49A)=Sof(H49A)=Sof(C50A)=Sof(H50A)=Sof(C51A)=Sof(H51A)=Sof(N2A)=Sof(O3A)=
 1-FVAR(1)
 Sof(C27)=Sof(C45)=Sof(C46)=Sof(O4)=Sof(C47)=Sof(C48)=Sof(H48)=Sof(C49)=
 Sof(H49)=Sof(C50)=Sof(H50)=Sof(C51)=Sof(H51)=Sof(N2)=Sof(O3)=FVAR(1)
 Fixed Sof: O5(0.5) H5A(0.5) H5B(0.5)
5.a Free rotating group:
 O5(H5A,H5B)
5.b Secondary CH2 refined with riding coordinates:
 C17(H17A,H17B), C18(H18A,H18B), C19(H19A,H19B)
5.c Aromatic/amide H refined with riding coordinates:
 C2(H2), C3(H3), C4(H4), C5(H5), C6(H6), C12(H12), C13(H13), C14(H14),
 C15(H15), C16(H16), C22(H22), C23(H23), C24(H24), C25(H25), C26(H26), C32(H32),
  C33(H33), C34(H34), C35(H35), C36(H36), C40(H40), C41(H41), C42(H42),
 C43(H43), C48(H48), C49(H49), C50(H50), C51(H51), C48A(H48A), C49A(H49A),
 C50A(H50A), C51A(H51A)
;
_smtbx_masks_special_details
;
A solvent mask was calculated and 99 electrons were 
found in a volume of 320\%A^3 in 1 void. 
This is consistent with the presence of 
5[H2O] per formula unit 
which account for 100 electrons.
;
_smtbx_masks_void_probe_radius 1.2
_smtbx_masks_void_truncation_radius 1.2
_olex2_submission_special_instructions 'No special instructions were received'

loop_
_space_group_symop_operation_xyz
'x, y, z'
'-x, -y, -z'

loop_
_atom_site_label
_atom_site_type_symbol
_atom_site_fract_x
_atom_site_fract_y
_atom_site_fract_z
_atom_site_U_iso_or_equiv
_atom_site_adp_type
_atom_site_occupancy
_atom_site_site_symmetry_order
_atom_site_calc_flag
_atom_site_refinement_flags_posn
_atom_site_refinement_flags_adp
_atom_site_refinement_flags_occupancy
_atom_site_disorder_assembly
_atom_site_disorder_group
Au1 Au -0.00737(2) 0.42408(2) 0.31902(2) 0.02368(6) Uani 1 1 d . . . . .
Au2 Au 0.51876(2) 0.22314(2) 0.08810(2) 0.02486(7) Uani 1 1 d D . . . .
C1 C 0.0047(6) 0.5657(4) 0.1523(3) 0.0216(11) Uani 1 1 d . . . . .
C2 C 0.0477(7) 0.6423(6) 0.0952(3) 0.0438(16) Uani 1 1 d . . . . .
H2 H 0.124355 0.685217 0.099130 0.053 Uiso 1 1 calc R . . . .
C3 C -0.0198(8) 0.6570(6) 0.0324(3) 0.0465(17) Uani 1 1 d . . . . .
H3 H 0.010852 0.709895 -0.006606 0.056 Uiso 1 1 calc R . . . .
C4 C -0.1303(7) 0.5965(5) 0.0257(3) 0.0363(14) Uani 1 1 d . . . . .
H4 H -0.177272 0.607562 -0.017565 0.044 Uiso 1 1 calc R . . . .
C5 C -0.1729(9) 0.5199(6) 0.0818(3) 0.0526(19) Uani 1 1 d . . . . .
H5 H -0.248227 0.476331 0.077313 0.063 Uiso 1 1 calc R . . . .
C6 C -0.1070(8) 0.5052(6) 0.1450(3) 0.0419(16) Uani 1 1 d . . . . .
H6 H -0.139222 0.452804 0.183896 0.050 Uiso 1 1 calc R . . . .
C11 C 0.0619(6) 0.6868(4) 0.2453(3) 0.0235(11) Uani 1 1 d . . . . .
C12 C 0.1598(7) 0.7626(5) 0.2195(3) 0.0324(13) Uani 1 1 d . . . . .
H12 H 0.249453 0.741383 0.196163 0.039 Uiso 1 1 calc R . . . .
C13 C 0.1278(7) 0.8698(5) 0.2276(3) 0.0361(14) Uani 1 1 d . . . . .
H13 H 0.194731 0.922123 0.209275 0.043 Uiso 1 1 calc R . . . .
C14 C -0.0008(7) 0.8999(5) 0.2620(3) 0.0375(14) Uani 1 1 d . . . . .
H14 H -0.022205 0.973320 0.267401 0.045 Uiso 1 1 calc R . . . .
C15 C -0.0988(7) 0.8254(5) 0.2887(4) 0.0442(16) Uani 1 1 d . . . . .
H15 H -0.186944 0.846403 0.312893 0.053 Uiso 1 1 calc R . . . .
C16 C -0.0671(7) 0.7188(5) 0.2797(3) 0.0377(14) Uani 1 1 d . . . . .
H16 H -0.135213 0.667104 0.297454 0.045 Uiso 1 1 calc R . . . .
C17 C 0.3010(6) 0.5090(4) 0.2256(3) 0.0218(11) Uani 1 1 d . . . . .
H17A H 0.335391 0.568435 0.188140 0.026 Uiso 1 1 calc R . . . .
H17B H 0.355956 0.505651 0.268030 0.026 Uiso 1 1 calc R . . . .
C18 C 0.3455(5) 0.3962(4) 0.2109(3) 0.0204(10) Uani 1 1 d . . . . .
H18A H 0.297054 0.400397 0.166856 0.024 Uiso 1 1 calc R . . . .
H18B H 0.306945 0.336779 0.246932 0.024 Uiso 1 1 calc R . . . .
C19 C 0.5222(5) 0.3668(4) 0.2081(3) 0.0196(10) Uani 1 1 d . . . . .
H19A H 0.568640 0.362920 0.252452 0.024 Uiso 1 1 calc R . . . .
H19B H 0.559082 0.428347 0.172982 0.024 Uiso 1 1 calc R . . . .
C21 C 0.5330(5) 0.1229(4) 0.2574(2) 0.0182(10) Uani 1 1 d . . . . .
C22 C 0.4968(6) 0.1333(4) 0.3215(3) 0.0226(11) Uani 1 1 d . . . . .
H22 H 0.504249 0.200979 0.331895 0.027 Uiso 1 1 calc R . . . .
C23 C 0.4504(6) 0.0455(5) 0.3700(3) 0.0311(13) Uani 1 1 d . . . . .
H23 H 0.423576 0.053306 0.413543 0.037 Uiso 1 1 calc R . . . .
C24 C 0.4421(6) -0.0546(5) 0.3560(3) 0.0302(13) Uani 1 1 d . . . . .
H24 H 0.409953 -0.114982 0.389868 0.036 Uiso 1 1 calc R . . . .
C25 C 0.4804(6) -0.0659(5) 0.2933(3) 0.0291(12) Uani 1 1 d . . . . .
H25 H 0.476420 -0.134787 0.283829 0.035 Uiso 1 1 calc R . . . .
C26 C 0.5248(6) 0.0220(4) 0.2438(3) 0.0229(11) Uani 1 1 d . . . . .
H26 H 0.549979 0.013906 0.200171 0.028 Uiso 1 1 calc R . . . .
C27 C 0.3568(11) 0.1146(10) -0.0051(5) 0.024(2) Uani 0.627(9) 1 d D U P A 1
C31 C 0.8022(5) 0.2133(4) 0.2006(2) 0.0170(10) Uani 1 1 d . . . . .
C32 C 0.8700(6) 0.2009(4) 0.2631(3) 0.0218(11) Uani 1 1 d . . . . .
H32 H 0.806327 0.205681 0.300459 0.026 Uiso 1 1 calc R . . . .
C33 C 1.0304(6) 0.1815(4) 0.2716(3) 0.0244(11) Uani 1 1 d . . . . .
H33 H 1.077091 0.171213 0.314851 0.029 Uiso 1 1 calc R . . . .
C34 C 1.1212(6) 0.1772(4) 0.2167(3) 0.0270(12) Uani 1 1 d . . . . .
H34 H 1.231186 0.163682 0.222418 0.032 Uiso 1 1 calc R . . . .
C35 C 1.0558(6) 0.1922(5) 0.1535(3) 0.0327(13) Uani 1 1 d . . . . .
H35 H 1.119941 0.190448 0.115859 0.039 Uiso 1 1 calc R . . . .
C36 C 0.8949(6) 0.2100(4) 0.1454(3) 0.0244(11) Uani 1 1 d . . . . .
H36 H 0.848530 0.219818 0.102182 0.029 Uiso 1 1 calc R . . . .
C37 C -0.2454(8) 0.3009(5) 0.4022(3) 0.0366(15) Uani 1 1 d . . . . .
C38 C -0.2609(8) 0.2019(5) 0.4676(3) 0.0405(15) Uani 1 1 d . . . . .
C39 C -0.1019(8) 0.1648(5) 0.4974(3) 0.0404(15) Uani 1 1 d . . . . .
C40 C -0.0392(10) 0.0812(6) 0.5550(3) 0.0509(18) Uani 1 1 d . . . . .
H40 H -0.103031 0.036771 0.585104 0.061 Uiso 1 1 calc R . . . .
C41 C 0.1211(9) 0.0642(6) 0.5675(3) 0.0490(18) Uani 1 1 d . . . . .
H41 H 0.168046 0.007783 0.606754 0.059 Uiso 1 1 calc R . . . .
C42 C 0.2121(9) 0.1300(6) 0.5222(3) 0.0466(17) Uani 1 1 d . . . . .
H42 H 0.321049 0.116929 0.531141 0.056 Uiso 1 1 calc R . . . .
C43 C 0.1495(8) 0.2133(5) 0.4648(3) 0.0394(15) Uani 1 1 d . . . . .
H43 H 0.213591 0.257256 0.434538 0.047 Uiso 1 1 calc R . . . .
C44 C -0.0086(8) 0.2313(5) 0.4526(3) 0.0341(14) Uani 1 1 d . . . . .
C45 C 0.5029(10) 0.2396(10) -0.0630(4) 0.031(2) Uani 0.627(9) 1 d D U P A 1
C46 C 0.4221(11) 0.1939(11) -0.1147(4) 0.036(2) Uani 0.627(9) 1 d D U P A 1
O4 O 0.4464(8) 0.2177(8) -0.1751(3) 0.053(3) Uani 0.627(9) 1 d D U P A 1
C47 C 0.3272(10) 0.1191(11) -0.0737(5) 0.0306(19) Uani 0.627(9) 1 d D U P A 1
C48 C 0.2281(14) 0.0530(14) -0.0889(7) 0.040(3) Uani 0.627(9) 1 d D U P A 1
H48 H 0.208471 0.055314 -0.134594 0.048 Uiso 0.627(9) 1 calc R . P A 1
C49 C 0.1621(14) -0.0132(12) -0.0377(7) 0.052(3) Uani 0.627(9) 1 d D U P A 1
H49 H 0.093167 -0.056984 -0.047943 0.062 Uiso 0.627(9) 1 calc R . P A 1
C50 C 0.1900(13) -0.0214(10) 0.0320(6) 0.044(2) Uani 0.627(9) 1 d D U P A 1
H50 H 0.141231 -0.070032 0.067114 0.053 Uiso 0.627(9) 1 calc R . P A 1
C51 C 0.2905(14) 0.0434(9) 0.0476(6) 0.031(2) Uani 0.627(9) 1 d D U P A 1
H51 H 0.312607 0.038479 0.093542 0.037 Uiso 0.627(9) 1 calc R . P A 1
N1 N -0.0978(6) 0.3121(4) 0.3974(2) 0.0315(11) Uani 1 1 d . . . . .
N2 N 0.4558(12) 0.1891(8) -0.0001(4) 0.027(2) Uani 0.627(9) 1 d D U P A 1
O1 O -0.3560(5) 0.3537(4) 0.3633(2) 0.0415(10) Uani 1 1 d . . . . .
O2 O -0.3800(6) 0.1682(4) 0.4847(2) 0.0551(13) Uani 1 1 d . . . . .
O3 O 0.5902(8) 0.3064(7) -0.0790(4) 0.045(2) Uani 0.627(9) 1 d D U P A 1
P1 P 0.09233(15) 0.54668(10) 0.23484(7) 0.0195(3) Uani 1 1 d . . . . .
P2 P 0.59207(14) 0.23469(10) 0.18927(6) 0.0168(3) Uani 1 1 d . . . . .
C27A C 0.3698(18) 0.1534(15) -0.0198(7) 0.020(3) Uani 0.373(9) 1 d D U P A 2
C45A C 0.4813(15) 0.3088(12) -0.0634(6) 0.021(3) Uani 0.373(9) 1 d D U P A 2
C46A C 0.4151(16) 0.2725(14) -0.1229(6) 0.027(3) Uani 0.373(9) 1 d D U P A 2
O4A O 0.4264(14) 0.3212(11) -0.1818(5) 0.039(3) Uani 0.373(9) 1 d D U P A 2
C47A C 0.3425(17) 0.1766(14) -0.0902(7) 0.023(3) Uani 0.373(9) 1 d D U P A 2
C48A C 0.2608(17) 0.1091(14) -0.1133(8) 0.027(3) Uani 0.373(9) 1 d D U P A 2
H48A H 0.238011 0.125942 -0.160617 0.033 Uiso 0.373(9) 1 calc R . P A 2
C49A C 0.214(3) 0.0214(15) -0.0700(9) 0.030(4) Uani 0.373(9) 1 d D U P A 2
H49A H 0.161637 -0.025228 -0.086982 0.036 Uiso 0.373(9) 1 calc R . P A 2
C50A C 0.2420(19) -0.0051(13) 0.0019(8) 0.031(3) Uani 0.373(9) 1 d D U P A 2
H50A H 0.207382 -0.068346 0.032039 0.037 Uiso 0.373(9) 1 calc R . P A 2
C51A C 0.3208(18) 0.0635(13) 0.0275(8) 0.019(3) Uani 0.373(9) 1 d D U P A 2
H51A H 0.339505 0.048815 0.074975 0.023 Uiso 0.373(9) 1 calc R . P A 2
N2A N 0.4503(18) 0.2310(13) -0.0060(5) 0.021(3) Uani 0.373(9) 1 d D U P A 2
O3A O 0.5453(12) 0.3872(10) -0.0694(5) 0.031(3) Uani 0.373(9) 1 d D U P A 2
O5 O 0.5870(17) 0.4996(9) -0.0382(6) 0.065(3) Uani 0.5 1 d . . P B -1
H5A H 0.522267 0.485923 -0.005347 0.097 Uiso 0.5 1 d G . P B -1
H5B H 0.643251 0.434200 -0.035439 0.097 Uiso 0.5 1 d G . P B -1

loop_
_atom_site_aniso_label
_atom_site_aniso_U_11
_atom_site_aniso_U_22
_atom_site_aniso_U_33
_atom_site_aniso_U_23
_atom_site_aniso_U_13
_atom_site_aniso_U_12
Au1 0.03673(13) 0.01616(10) 0.01853(11) -0.00485(8) 0.00623(8) -0.00664(9)
Au2 0.01673(10) 0.03557(13) 0.01917(11) -0.00331(9) -0.00228(7) -0.00414(9)
C1 0.020(2) 0.016(2) 0.025(3) -0.003(2) 0.004(2) 0.002(2)
C2 0.040(4) 0.060(4) 0.028(3) 0.003(3) 0.003(3) -0.024(3)
C3 0.050(4) 0.059(4) 0.024(3) 0.005(3) 0.008(3) -0.023(3)
C4 0.040(3) 0.044(4) 0.022(3) -0.007(3) -0.003(2) -0.004(3)
C5 0.062(5) 0.059(5) 0.039(4) -0.001(3) -0.010(3) -0.035(4)
C6 0.050(4) 0.048(4) 0.027(3) 0.004(3) 0.001(3) -0.030(3)
C11 0.026(3) 0.011(2) 0.032(3) -0.007(2) -0.001(2) 0.000(2)
C12 0.031(3) 0.021(3) 0.046(4) -0.012(3) 0.006(3) -0.004(2)
C13 0.037(3) 0.018(3) 0.056(4) -0.010(3) 0.002(3) -0.012(3)
C14 0.042(4) 0.021(3) 0.050(4) -0.015(3) -0.009(3) 0.002(3)
C15 0.033(3) 0.032(3) 0.070(5) -0.026(3) 0.006(3) 0.005(3)
C16 0.032(3) 0.028(3) 0.061(4) -0.022(3) 0.013(3) -0.010(3)
C17 0.022(3) 0.015(2) 0.026(3) -0.004(2) 0.000(2) -0.001(2)
C18 0.018(2) 0.018(2) 0.023(3) -0.005(2) -0.003(2) 0.002(2)
C19 0.015(2) 0.015(2) 0.027(3) -0.005(2) 0.001(2) -0.0004(19)
C21 0.009(2) 0.021(2) 0.023(2) -0.004(2) -0.0016(18) 0.0006(19)
C22 0.019(2) 0.024(3) 0.024(3) -0.006(2) -0.004(2) -0.001(2)
C23 0.028(3) 0.039(3) 0.022(3) -0.004(2) 0.003(2) -0.002(3)
C24 0.025(3) 0.023(3) 0.035(3) 0.005(2) 0.003(2) -0.008(2)
C25 0.028(3) 0.025(3) 0.037(3) -0.010(2) -0.001(2) -0.007(2)
C26 0.018(2) 0.024(3) 0.026(3) -0.006(2) -0.002(2) -0.001(2)
C27 0.015(4) 0.030(4) 0.027(3) -0.014(3) 0.003(2) 0.001(3)
C31 0.012(2) 0.011(2) 0.026(3) -0.0035(19) 0.0001(19) -0.0010(18)
C32 0.020(2) 0.014(2) 0.033(3) -0.010(2) -0.002(2) 0.000(2)
C33 0.022(3) 0.016(2) 0.037(3) -0.014(2) -0.013(2) 0.003(2)
C34 0.015(2) 0.013(2) 0.054(4) -0.012(2) -0.003(2) 0.000(2)
C35 0.023(3) 0.031(3) 0.046(4) -0.012(3) 0.011(3) -0.008(2)
C36 0.019(3) 0.027(3) 0.027(3) -0.007(2) 0.003(2) -0.006(2)
C37 0.066(4) 0.031(3) 0.015(3) -0.010(2) 0.008(3) -0.009(3)
C38 0.064(4) 0.038(4) 0.022(3) -0.008(3) 0.014(3) -0.017(3)
C39 0.067(4) 0.026(3) 0.027(3) -0.004(2) 0.015(3) -0.014(3)
C40 0.079(5) 0.041(4) 0.030(3) -0.005(3) 0.012(3) -0.012(4)
C41 0.074(5) 0.044(4) 0.022(3) -0.004(3) 0.004(3) -0.002(4)
C42 0.059(4) 0.049(4) 0.029(3) -0.012(3) 0.002(3) 0.000(3)
C43 0.056(4) 0.036(3) 0.027(3) -0.012(3) 0.010(3) -0.006(3)
C44 0.059(4) 0.023(3) 0.023(3) -0.013(2) 0.004(3) -0.004(3)
C45 0.029(4) 0.044(5) 0.022(3) -0.008(3) 0.000(2) -0.013(4)
C46 0.029(4) 0.060(6) 0.025(2) -0.019(3) 0.003(2) -0.013(4)
O4 0.044(4) 0.099(7) 0.026(2) -0.026(3) 0.006(2) -0.028(4)
C47 0.019(4) 0.048(5) 0.031(3) -0.022(3) 0.003(2) -0.005(3)
C48 0.025(5) 0.066(7) 0.047(4) -0.040(4) 0.010(4) -0.014(5)
C49 0.047(6) 0.072(6) 0.059(5) -0.044(4) 0.020(4) -0.029(5)
C50 0.041(5) 0.055(6) 0.054(4) -0.033(4) 0.022(4) -0.023(4)
C51 0.029(5) 0.033(4) 0.035(3) -0.016(3) 0.011(3) -0.007(4)
N1 0.059(3) 0.022(2) 0.015(2) -0.0030(18) 0.006(2) -0.015(2)
N2 0.024(4) 0.037(5) 0.021(2) -0.007(2) -0.002(2) -0.006(4)
O1 0.059(3) 0.043(3) 0.022(2) -0.0076(19) 0.005(2) -0.010(2)
O2 0.068(3) 0.057(3) 0.037(3) -0.002(2) 0.017(2) -0.022(3)
O3 0.041(4) 0.055(5) 0.040(4) -0.006(3) 0.000(3) -0.026(3)
P1 0.0210(6) 0.0116(6) 0.0239(7) -0.0037(5) 0.0037(5) -0.0005(5)
P2 0.0115(6) 0.0179(6) 0.0198(6) -0.0046(5) -0.0011(5) -0.0006(5)
C27A 0.011(6) 0.025(5) 0.024(3) -0.010(3) 0.002(3) 0.002(5)
C45A 0.012(6) 0.025(5) 0.023(3) -0.006(3) -0.001(3) 0.001(4)
C46A 0.022(6) 0.036(6) 0.023(3) -0.008(3) 0.000(3) -0.007(5)
O4A 0.050(7) 0.049(7) 0.023(3) -0.007(3) 0.001(3) -0.021(5)
C47A 0.015(6) 0.030(5) 0.024(3) -0.011(3) 0.001(3) -0.001(4)
C48A 0.017(6) 0.035(6) 0.034(5) -0.018(4) 0.001(4) -0.002(5)
C49A 0.026(9) 0.035(6) 0.036(5) -0.022(5) 0.003(5) -0.008(6)
C50A 0.029(7) 0.034(6) 0.035(5) -0.017(4) 0.004(5) -0.010(5)
C51A 0.011(7) 0.022(5) 0.025(4) -0.012(3) 0.004(4) 0.003(4)
N2A 0.014(6) 0.024(5) 0.023(3) -0.007(3) -0.001(3) 0.001(5)
O3A 0.030(5) 0.034(5) 0.031(5) -0.007(4) -0.001(4) -0.012(4)
O5 0.104(9) 0.051(6) 0.051(6) -0.011(5) 0.003(6) -0.050(7)

loop_
_atom_type_symbol
_atom_type_description
_atom_type_scat_dispersion_real
_atom_type_scat_dispersion_imag
_atom_type_scat_source
Au Au -2.0133 8.8022 'International Tables Vol C Tables 4.2.6.8 and 6.1.1.4'
C C 0.0033 0.0016 'International Tables Vol C Tables 4.2.6.8 and 6.1.1.4'
H H 0.0000 0.0000 'International Tables Vol C Tables 4.2.6.8 and 6.1.1.4'
N N 0.0061 0.0033 'International Tables Vol C Tables 4.2.6.8 and 6.1.1.4'
O O 0.0106 0.0060 'International Tables Vol C Tables 4.2.6.8 and 6.1.1.4'
P P 0.1023 0.0942 'International Tables Vol C Tables 4.2.6.8 and 6.1.1.4'

loop_
_geom_angle_atom_site_label_1
_geom_angle_atom_site_label_2
_geom_angle_atom_site_label_3
_geom_angle
N1 Au1 P1 179.25(13)
N2 Au2 P2 172.3(3)
N2A Au2 P2 173.8(4)
C2 C1 P1 120.5(4)
C6 C1 C2 118.5(5)
C6 C1 P1 121.0(4)
C1 C2 H2 119.8
C3 C2 C1 120.4(6)
C3 C2 H2 119.8
C2 C3 H3 119.7
C4 C3 C2 120.7(6)
C4 C3 H3 119.7
C3 C4 H4 120.3
C3 C4 C5 119.4(6)
C5 C4 H4 120.3
C4 C5 H5 119.8
C4 C5 C6 120.4(6)
C6 C5 H5 119.8
C1 C6 C5 120.6(6)
C1 C6 H6 119.7
C5 C6 H6 119.7
C12 C11 C16 119.1(5)
C12 C11 P1 122.9(4)
C16 C11 P1 118.0(4)
C11 C12 H12 119.9
C11 C12 C13 120.2(5)
C13 C12 H12 119.9
C12 C13 H13 120.1
C14 C13 C12 119.9(5)
C14 C13 H13 120.1
C13 C14 H14 119.6
C15 C14 C13 120.8(5)
C15 C14 H14 119.6
C14 C15 H15 120.5
C14 C15 C16 119.0(6)
C16 C15 H15 120.5
C11 C16 C15 121.0(6)
C11 C16 H16 119.5
C15 C16 H16 119.5
H17A C17 H17B 107.8
C18 C17 H17A 109.1
C18 C17 H17B 109.1
C18 C17 P1 112.5(3)
P1 C17 H17A 109.1
P1 C17 H17B 109.1
C17 C18 H18A 109.7
C17 C18 H18B 109.7
C17 C18 C19 109.6(4)
H18A C18 H18B 108.2
C19 C18 H18A 109.7
C19 C18 H18B 109.7
C18 C19 H19A 108.7
C18 C19 H19B 108.7
C18 C19 P2 114.4(3)
H19A C19 H19B 107.6
P2 C19 H19A 108.7
P2 C19 H19B 108.7
C22 C21 C26 119.2(5)
C22 C21 P2 123.3(4)
C26 C21 P2 117.6(4)
C21 C22 H22 120.2
C23 C22 C21 119.7(5)
C23 C22 H22 120.2
C22 C23 H23 119.6
C22 C23 C24 120.8(5)
C24 C23 H23 119.6
C23 C24 H24 120.2
C25 C24 C23 119.7(5)
C25 C24 H24 120.2
C24 C25 H25 119.9
C24 C25 C26 120.2(5)
C26 C25 H25 119.9
C21 C26 H26 119.8
C25 C26 C21 120.4(5)
C25 C26 H26 119.8
C51 C27 C47 120.5(9)
C51 C27 N2 127.3(7)
N2 C27 C47 112.3(9)
C32 C31 C36 119.9(4)
C32 C31 P2 120.9(4)
C36 C31 P2 119.2(4)
C31 C32 H32 119.8
C31 C32 C33 120.4(5)
C33 C32 H32 119.8
C32 C33 H33 120.4
C34 C33 C32 119.2(5)
C34 C33 H33 120.4
C33 C34 H34 119.4
C33 C34 C35 121.3(5)
C35 C34 H34 119.4
C34 C35 H35 120.3
C34 C35 C36 119.3(5)
C36 C35 H35 120.3
C31 C36 C35 119.9(5)
C31 C36 H36 120.1
C35 C36 H36 120.1
N1 C37 C38 108.1(5)
O1 C37 C38 123.0(6)
O1 C37 N1 128.8(5)
C39 C38 C37 103.9(5)
O2 C38 C37 124.2(6)
O2 C38 C39 131.9(6)
C40 C39 C38 132.3(6)
C40 C39 C44 121.5(7)
C44 C39 C38 106.2(5)
C39 C40 H40 121.1
C39 C40 C41 117.8(7)
C41 C40 H40 121.1
C40 C41 H41 120.1
C42 C41 C40 119.9(6)
C42 C41 H41 120.1
C41 C42 H42 118.9
C43 C42 C41 122.3(7)
C43 C42 H42 118.9
C42 C43 H43 120.9
C42 C43 C44 118.1(6)
C44 C43 H43 120.9
C39 C44 N1 111.8(6)
C43 C44 C39 120.4(6)
C43 C44 N1 127.8(6)
N2 C45 C46 107.0(8)
O3 C45 C46 124.4(8)
O3 C45 N2 128.5(8)
O4 C46 C45 123.8(9)
O4 C46 C47 131.0(9)
C47 C46 C45 105.1(7)
C27 C47 C46 106.2(8)
C48 C47 C27 120.4(11)
C48 C47 C46 133.2(9)
C47 C48 H48 120.8
C49 C48 C47 118.4(10)
C49 C48 H48 120.8
C48 C49 H49 118.5
C48 C49 C50 123.0(10)
C50 C49 H49 118.5
C49 C50 H50 120.5
C51 C50 C49 118.9(11)
C51 C50 H50 120.5
C27 C51 C50 118.7(9)
C27 C51 H51 120.7
C50 C51 H51 120.7
C37 N1 Au1 125.3(4)
C37 N1 C44 110.0(5)
C44 N1 Au1 124.7(4)
C27 N2 Au2 126.9(6)
C45 N2 Au2 123.9(6)
C45 N2 C27 109.2(7)
C1 P1 Au1 112.99(17)
C1 P1 C11 104.8(2)
C1 P1 C17 105.6(2)
C11 P1 Au1 112.37(18)
C11 P1 C17 105.7(2)
C17 P1 Au1 114.56(17)
C19 P2 Au2 116.73(17)
C19 P2 C31 104.4(2)
C21 P2 Au2 110.24(16)
C21 P2 C19 107.5(2)
C21 P2 C31 104.6(2)
C31 P2 Au2 112.58(17)
C51A C27A C47A 122.3(12)
C51A C27A N2A 126.6(10)
N2A C27A C47A 111.1(12)
N2A C45A C46A 104.4(10)
O3A C45A C46A 126.4(11)
O3A C45A N2A 129.2(11)
O4A C46A C45A 122.9(12)
O4A C46A C47A 131.4(12)
C47A C46A C45A 105.7(9)
C27A C47A C46A 106.5(11)
C48A C47A C27A 119.1(14)
C48A C47A C46A 134.4(12)
C47A C48A H48A 119.8
C49A C48A C47A 120.4(14)
C49A C48A H48A 119.8
C48A C49A H49A 119.2
C48A C49A C50A 121.7(14)
C50A C49A H49A 119.2
C49A C50A H50A 120.2
C51A C50A C49A 119.6(15)
C51A C50A H50A 120.2
C27A C51A C50A 116.9(13)
C27A C51A H51A 121.6
C50A C51A H51A 121.6
C27A N2A Au2 123.3(8)
C45A N2A Au2 124.4(9)
C45A N2A C27A 112.2(10)
H5A O5 H5B 104.5

loop_
_geom_bond_atom_site_label_1
_geom_bond_atom_site_label_2
_geom_bond_distance
Au1 N1 2.057(4)
Au1 P1 2.2362(13)
Au2 N2 2.086(7)
Au2 P2 2.2403(12)
Au2 N2A 2.005(10)
C1 C2 1.380(8)
C1 C6 1.376(8)
C1 P1 1.809(5)
C2 H2 0.9500
C2 C3 1.379(9)
C3 H3 0.9500
C3 C4 1.364(9)
C4 H4 0.9500
C4 C5 1.364(9)
C5 H5 0.9500
C5 C6 1.381(9)
C6 H6 0.9500
C11 C12 1.379(8)
C11 C16 1.381(8)
C11 P1 1.815(5)
C12 H12 0.9500
C12 C13 1.388(8)
C13 H13 0.9500
C13 C14 1.372(9)
C14 H14 0.9500
C14 C15 1.372(9)
C15 H15 0.9500
C15 C16 1.388(8)
C16 H16 0.9500
C17 H17A 0.9900
C17 H17B 0.9900
C17 C18 1.523(7)
C17 P1 1.823(5)
C18 H18A 0.9900
C18 H18B 0.9900
C18 C19 1.528(6)
C19 H19A 0.9900
C19 H19B 0.9900
C19 P2 1.818(5)
C21 C22 1.388(7)
C21 C26 1.392(7)
C21 P2 1.814(5)
C22 H22 0.9500
C22 C23 1.372(8)
C23 H23 0.9500
C23 C24 1.387(8)
C24 H24 0.9500
C24 C25 1.366(8)
C25 H25 0.9500
C25 C26 1.376(8)
C26 H26 0.9500
C27 C47 1.422(11)
C27 C51 1.382(14)
C27 N2 1.410(12)
C31 C32 1.380(7)
C31 C36 1.387(7)
C31 P2 1.819(5)
C32 H32 0.9500
C32 C33 1.386(7)
C33 H33 0.9500
C33 C34 1.376(8)
C34 H34 0.9500
C34 C35 1.377(8)
C35 H35 0.9500
C35 C36 1.390(7)
C36 H36 0.9500
C37 C38 1.569(8)
C37 N1 1.321(8)
C37 O1 1.229(8)
C38 C39 1.471(10)
C38 O2 1.201(8)
C39 C40 1.382(9)
C39 C44 1.406(9)
C40 H40 0.9500
C40 C41 1.398(11)
C41 H41 0.9500
C41 C42 1.393(10)
C42 H42 0.9500
C42 C43 1.377(9)
C43 H43 0.9500
C43 C44 1.377(9)
C44 N1 1.421(7)
C45 C46 1.578(11)
C45 N2 1.356(11)
C45 O3 1.207(11)
C46 O4 1.213(10)
C46 C47 1.439(14)
C47 C48 1.399(15)
C48 H48 0.9500
C48 C49 1.331(17)
C49 H49 0.9500
C49 C50 1.428(15)
C50 H50 0.9500
C50 C51 1.399(12)
C51 H51 0.9500
C27A C47A 1.407(14)
C27A C51A 1.388(17)
C27A N2A 1.394(15)
C45A C46A 1.578(15)
C45A N2A 1.355(14)
C45A O3A 1.195(14)
C46A O4A 1.197(13)
C46A C47A 1.448(17)
C47A C48A 1.387(17)
C48A H48A 0.9500
C48A C49A 1.32(2)
C49A H49A 0.9500
C49A C50A 1.431(19)
C50A H50A 0.9500
C50A C51A 1.411(15)
C51A H51A 0.9500
O5 H5A 0.8702
O5 H5B 0.8699

loop_
_geom_torsion_atom_site_label_1
_geom_torsion_atom_site_label_2
_geom_torsion_atom_site_label_3
_geom_torsion_atom_site_label_4
_geom_torsion
C1 C2 C3 C4 0.2(11)
C2 C1 C6 C5 0.9(10)
C2 C1 P1 Au1 177.0(4)
C2 C1 P1 C11 54.3(5)
C2 C1 P1 C17 -57.0(5)
C2 C3 C4 C5 -0.7(11)
C3 C4 C5 C6 1.3(11)
C4 C5 C6 C1 -1.4(12)
C6 C1 C2 C3 -0.3(10)
C6 C1 P1 Au1 -2.3(5)
C6 C1 P1 C11 -125.0(5)
C6 C1 P1 C17 123.6(5)
C11 C12 C13 C14 0.7(9)
C12 C11 C16 C15 -0.2(9)
C12 C11 P1 Au1 152.5(4)
C12 C11 P1 C1 -84.4(5)
C12 C11 P1 C17 26.9(5)
C12 C13 C14 C15 -0.1(10)
C13 C14 C15 C16 -0.7(10)
C14 C15 C16 C11 0.9(10)
C16 C11 C12 C13 -0.6(9)
C16 C11 P1 Au1 -28.7(5)
C16 C11 P1 C1 94.4(5)
C16 C11 P1 C17 -154.3(5)
C17 C18 C19 P2 -179.0(3)
C18 C17 P1 Au1 60.1(4)
C18 C17 P1 C1 -64.9(4)
C18 C17 P1 C11 -175.6(4)
C18 C19 P2 Au2 62.4(4)
C18 C19 P2 C21 -61.9(4)
C18 C19 P2 C31 -172.6(4)
C21 C22 C23 C24 1.3(8)
C22 C21 C26 C25 0.4(7)
C22 C21 P2 Au2 -150.1(4)
C22 C21 P2 C19 -21.9(5)
C22 C21 P2 C31 88.6(4)
C22 C23 C24 C25 -0.1(8)
C23 C24 C25 C26 -1.0(8)
C24 C25 C26 C21 0.8(8)
C26 C21 C22 C23 -1.5(7)
C26 C21 P2 Au2 30.2(4)
C26 C21 P2 C19 158.4(4)
C26 C21 P2 C31 -91.1(4)
C27 C47 C48 C49 0.4(18)
C31 C32 C33 C34 1.4(7)
C32 C31 C36 C35 1.1(7)
C32 C31 P2 Au2 -170.4(3)
C32 C31 P2 C19 62.0(4)
C32 C31 P2 C21 -50.7(4)
C32 C33 C34 C35 0.2(8)
C33 C34 C35 C36 -1.2(8)
C34 C35 C36 C31 0.5(8)
C36 C31 C32 C33 -2.1(7)
C36 C31 P2 Au2 9.8(4)
C36 C31 P2 C19 -117.7(4)
C36 C31 P2 C21 129.5(4)
C37 C38 C39 C40 -179.9(7)
C37 C38 C39 C44 -2.3(6)
C38 C37 N1 Au1 177.0(3)
C38 C37 N1 C44 0.0(6)
C38 C39 C40 C41 177.1(7)
C38 C39 C44 C43 -177.1(5)
C38 C39 C44 N1 2.5(7)
C39 C40 C41 C42 -0.5(10)
C39 C44 N1 Au1 -178.6(4)
C39 C44 N1 C37 -1.6(7)
C40 C39 C44 C43 0.9(9)
C40 C39 C44 N1 -179.6(6)
C40 C41 C42 C43 0.6(10)
C41 C42 C43 C44 0.1(10)
C42 C43 C44 C39 -0.8(9)
C42 C43 C44 N1 179.8(5)
C43 C44 N1 Au1 0.9(8)
C43 C44 N1 C37 177.9(6)
C44 C39 C40 C41 -0.2(10)
C45 C46 C47 C27 -3.7(11)
C45 C46 C47 C48 -179.9(13)
C46 C45 N2 Au2 -177.2(7)
C46 C45 N2 C27 1.2(12)
C46 C47 C48 C49 176.3(12)
O4 C46 C47 C27 173.5(12)
O4 C46 C47 C48 -3(2)
C47 C27 C51 C50 -1.9(16)
C47 C27 N2 Au2 174.6(8)
C47 C27 N2 C45 -3.8(12)
C47 C48 C49 C50 -1(2)
C48 C49 C50 C51 0.4(19)
C49 C50 C51 C27 1.2(17)
C51 C27 C47 C46 -175.7(10)
C51 C27 C47 C48 1.2(16)
C51 C27 N2 Au2 -5.0(16)
C51 C27 N2 C45 176.7(11)
N1 C37 C38 C39 1.4(6)
N1 C37 C38 O2 -177.1(6)
N2 C27 C47 C46 4.8(12)
N2 C27 C47 C48 -178.4(10)
N2 C27 C51 C50 177.6(10)
N2 C45 C46 O4 -175.8(11)
N2 C45 C46 C47 1.6(12)
O1 C37 C38 C39 179.9(5)
O1 C37 C38 O2 1.4(10)
O1 C37 N1 Au1 -1.3(9)
O1 C37 N1 C44 -178.4(6)
O2 C38 C39 C40 -1.5(13)
O2 C38 C39 C44 176.1(7)
O3 C45 C46 O4 3.8(18)
O3 C45 C46 C47 -178.8(11)
O3 C45 N2 Au2 3.2(17)
O3 C45 N2 C27 -178.4(11)
P1 C1 C2 C3 -179.7(5)
P1 C1 C6 C5 -179.7(6)
P1 C11 C12 C13 178.1(5)
P1 C11 C16 C15 -179.0(5)
P1 C17 C18 C19 -176.6(3)
P2 C21 C22 C23 178.8(4)
P2 C21 C26 C25 -179.9(4)
P2 C31 C32 C33 178.2(4)
P2 C31 C36 C35 -179.1(4)
C27A C47A C48A C49A -3(2)
C45A C46A C47A C27A -3.2(17)
C45A C46A C47A C48A 177.8(16)
C46A C45A N2A Au2 175.5(11)
C46A C45A N2A C27A -2.1(18)
C46A C47A C48A C49A 176(2)
O4A C46A C47A C27A 178.0(18)
O4A C46A C47A C48A -1(3)
C47A C27A C51A C50A 0(2)
C47A C27A N2A Au2 -177.5(12)
C47A C27A N2A C45A 0(2)
C47A C48A C49A C50A 2(3)
C48A C49A C50A C51A 0(3)
C49A C50A C51A C27A -1(2)
C51A C27A C47A C46A -177.7(15)
C51A C27A C47A C48A 1(2)
C51A C27A N2A Au2 2(2)
C51A C27A N2A C45A 180.0(16)
N2A C27A C47A C46A 2.1(19)
N2A C27A C47A C48A -178.7(14)
N2A C27A C51A C50A -179.5(16)
N2A C45A C46A O4A -177.8(16)
N2A C45A C46A C47A 3.3(16)
O3A C45A C46A O4A 2(2)
O3A C45A C46A C47A -177.4(15)
O3A C45A N2A Au2 -4(3)
O3A C45A N2A C27A 178.6(15)

loop_
_smtbx_masks_void_nr
_smtbx_masks_void_average_x
_smtbx_masks_void_average_y
_smtbx_masks_void_average_z
_smtbx_masks_void_volume
_smtbx_masks_void_count_electrons
_smtbx_masks_void_content
1 -0.169 0.500 0.500 319.8 98.7 '5 water'
